data_4307454
loop_
_publ_author_name
'Xiao-Ping Zhou'
'Wen-Xiu Ni'
'Shun-Ze Zhan'
'Jia Ni'
'Dan Li'
'Ye-Gao Yin'

_publ_section_title
;
From Encapsulation to Polypseudorotaxane: Unusual Anion Networks Driven
by Predesigned Metal Bis(terpyridine) Complex Cations
;
_journal_name_full 'Inorganic Chemistry'
_journal_page_first 2345
_journal_page_last 2347
_journal_paper_doi 10.1021/ic061927o
_journal_volume 46
_journal_year 2007
_chemical_formula_sum 'C52 H34 Cu6 N14 Ni'
_chemical_formula_weight 1294.88
_chemical_name_systematic
; 
 ? 
;
_space_group_IT_number 15
_symmetry_cell_setting monoclinic
_symmetry_space_group_name_Hall '-C 2yc'
_symmetry_space_group_name_H-M 'C 1 2/c 1'
_atom_sites_solution_hydrogens geom
_atom_sites_solution_primary direct
_atom_sites_solution_secondary difmap
_audit_creation_method SHELXL-97
_cell_angle_alpha 90.00
_cell_angle_beta 103.660(2)
_cell_angle_gamma 90.00
_cell_formula_units_Z 8
_cell_length_a 35.514(3)
_cell_length_b 18.5884(15)
_cell_length_c 16.2731(13)
_cell_measurement_temperature 293(2)
_cell_volume 10438.8(15)
_computing_cell_refinement 'Bruker SMART'
_computing_data_collection 'Bruker SMART'
_computing_data_reduction 'Bruker SAINT'
_computing_molecular_graphics 'Bruker SHELXTL'
_computing_publication_material 'Bruker SHELXTL'
_computing_structure_refinement 'SHELXL-97 (Sheldrick, 1997)'
_computing_structure_solution 'SHELXS-97 (Sheldrick, 1990)'
_diffrn_ambient_temperature 293(2)
_diffrn_measured_fraction_theta_full 0.998
_diffrn_measured_fraction_theta_max 0.998
_diffrn_measurement_device_type 'CCD area detector'
_diffrn_measurement_method 'phi and omega scans'
_diffrn_radiation_monochromator graphite
_diffrn_radiation_source 'fine-focus sealed tube'
_diffrn_radiation_type MoK\a
_diffrn_radiation_wavelength 0.71073
_diffrn_reflns_av_R_equivalents 0.0456
_diffrn_reflns_av_sigmaI/netI 0.0556
_diffrn_reflns_limit_h_max 42
_diffrn_reflns_limit_h_min -30
_diffrn_reflns_limit_k_max 20
_diffrn_reflns_limit_k_min -22
_diffrn_reflns_limit_l_max 17
_diffrn_reflns_limit_l_min -19
_diffrn_reflns_number 27187
_diffrn_reflns_theta_full 25.00
_diffrn_reflns_theta_max 25.00
_diffrn_reflns_theta_min 1.18
_exptl_absorpt_coefficient_mu 2.801
_exptl_absorpt_correction_T_max 0.4406
_exptl_absorpt_correction_T_min 0.2982
_exptl_absorpt_correction_type multi-scan
_exptl_absorpt_process_details 'SADABS (Sheldrick, 1996)'
_exptl_crystal_colour 'deep brown'
_exptl_crystal_density_diffrn 1.648
_exptl_crystal_density_meas 0
_exptl_crystal_density_method 'not measured'
_exptl_crystal_description block-like
_exptl_crystal_F_000 5168
_exptl_crystal_size_max 0.57
_exptl_crystal_size_mid 0.45
_exptl_crystal_size_min 0.35
_refine_diff_density_max 0.807
_refine_diff_density_min -0.759
_refine_diff_density_rms 0.089
_refine_ls_extinction_method none
_refine_ls_goodness_of_fit_ref 1.035
_refine_ls_hydrogen_treatment constr
_refine_ls_matrix_type full
_refine_ls_number_parameters 662
_refine_ls_number_reflns 9180
_refine_ls_number_restraints 0
_refine_ls_restrained_S_all 1.035
_refine_ls_R_factor_all 0.0783
_refine_ls_R_factor_gt 0.0496
_refine_ls_shift/su_max 0.000
_refine_ls_shift/su_mean 0.000
_refine_ls_structure_factor_coef Fsqd
_refine_ls_weighting_details 'calc w=1/[\s^2^(Fo^2^)+(0.0589P)^2^+12.2352P] where P=(Fo^2^+2Fc^2^)/3'
_refine_ls_weighting_scheme calc
_refine_ls_wR_factor_gt 0.1157
_refine_ls_wR_factor_ref 0.1311
_reflns_number_gt 6401
_reflns_number_total 9180
_reflns_threshold_expression >2sigma(I)
_cod_data_source_file ic061927osi20070210_104654_4.cif
_cod_data_source_block 2d
_cod_depositor_comments
;
The following automatic conversions were performed:
'_symmetry_cell_setting' value 'Monoclinic' changed to 'monoclinic'
according to '/home/saulius/struct/CIF-dictionaries/cif_core.dic'
dictionary named 'cif_core.dic' version 2.4.1 from
2010-06-29.

'_exptl_absorpt_correction_type' value 'Multi -scan' changed
to 'multi-scan' according to
'/home/saulius/struct/CIF-dictionaries/cif_core.dic' dictionary named
'cif_core.dic' version 2.4.1 from 2010-06-29.

Automatic conversion script
Id: cif_fix_enum 1527 2010-12-29 10:47:43Z saulius 
;
_cod_database_code 4307454

loop_
_symmetry_equiv_pos_as_xyz
'x, y, z'
'-x, y, -z+1/2'
'x+1/2, y+1/2, z'
'-x+1/2, y+1/2, -z+1/2'
'-x, -y, -z'
'x, -y, z-1/2'
'-x+1/2, -y+1/2, -z'
'x+1/2, -y+1/2, z-1/2'

loop_
_atom_site_label
_atom_site_type_symbol
_atom_site_fract_x
_atom_site_fract_y
_atom_site_fract_z
_atom_site_U_iso_or_equiv
_atom_site_adp_type
_atom_site_occupancy
_atom_site_symmetry_multiplicity
_atom_site_calc_flag
_atom_site_refinement_flags
_atom_site_disorder_assembly
_atom_site_disorder_group
Cu1 Cu 0.5000 0.60773(8) 0.7500 0.0819(4) Uani 1 2 d S . .
Cu2 Cu 0.5000 0.44609(7) 0.7500 0.0694(3) Uani 1 2 d S . .
Cu3 Cu 0.42375(2) 0.44210(4) 0.45942(4) 0.0522(2) Uani 1 1 d . . .
Cu4 Cu 0.29093(2) 0.51279(4) 0.30831(4) 0.04710(19) Uani 1 1 d . . .
Cu5 Cu 0.20859(2) 0.50163(4) 0.01749(4) 0.0490(2) Uani 1 1 d . . .
Cu6 Cu 0.07534(2) 0.43950(4) 0.03645(4) 0.0556(2) Uani 1 1 d . . .
Cu7 Cu 0.0000 0.38356(8) -0.2500 0.0859(4) Uani 1 2 d S . .
Cu8 Cu 0.0000 0.45135(7) 0.2500 0.0717(4) Uani 1 2 d S . .
Ni1 Ni 0.136873(17) 0.25237(3) 0.31972(4) 0.02930(16) Uani 1 1 d . . .
N1 N 0.52815(17) 0.6047(3) 0.6621(4) 0.0880(19) Uani 1 1 d . . .
N2 N 0.45122(15) 0.4422(3) 0.5768(4) 0.0691(15) Uani 1 1 d . . .
N3 N 0.34370(17) 0.4915(3) 0.3684(3) 0.0594(14) Uani 1 1 d . . .
N4 N 0.25482(15) 0.5125(3) 0.3846(3) 0.0666(15) Uani 1 1 d . . .
N5 N 0.24396(14) 0.5261(3) 0.1288(3) 0.0523(12) Uani 1 1 d . . .
N6 N 0.12708(18) 0.4700(3) 0.0318(3) 0.0640(15) Uani 1 1 d . . .
N7 N 0.04447(15) 0.3984(3) -0.0717(4) 0.0731(16) Uani 1 1 d . . .
N8 N 0.03046(16) 0.4486(3) 0.1718(3) 0.0742(16) Uani 1 1 d . . .
N9 N 0.17758(11) 0.24599(19) 0.4377(2) 0.0330(9) Uani 1 1 d . . .
N10 N 0.13819(10) 0.14755(18) 0.3415(2) 0.0260(8) Uani 1 1 d . . .
N11 N 0.09661(11) 0.2136(2) 0.2122(2) 0.0363(10) Uani 1 1 d . . .
N12 N 0.17928(11) 0.26138(18) 0.2483(2) 0.0303(9) Uani 1 1 d . . .
N13 N 0.13768(10) 0.35755(18) 0.3006(2) 0.0273(8) Uani 1 1 d . . .
N14 N 0.09516(11) 0.2893(2) 0.3830(3) 0.0378(10) Uani 1 1 d . . .
C1 C 0.46937(15) 0.4435(3) 0.6442(3) 0.0496(15) Uani 1 1 d . . .
C2 C 0.45498(16) 0.4068(3) 0.3859(3) 0.0509(16) Uani 1 1 d . . .
C3 C 0.37445(15) 0.4735(3) 0.4040(3) 0.0365(12) Uani 1 1 d . . .
C4 C 0.26414(15) 0.5256(3) 0.1946(3) 0.0398(12) Uani 1 1 d . . .
C5 C 0.23544(16) 0.4926(3) -0.0689(3) 0.0530(15) Uani 1 1 d . . .
C6 C 0.15814(16) 0.4854(3) 0.0262(3) 0.0409(13) Uani 1 1 d . . .
C7 C 0.02683(18) 0.3871(4) -0.1383(4) 0.0682(19) Uani 1 1 d . . .
C8 C 0.04849(16) 0.4439(3) 0.1218(3) 0.0483(14) Uani 1 1 d . . .
C9 C 0.19532(15) 0.2996(3) 0.4867(3) 0.0411(13) Uani 1 1 d . . .
H9 H 0.1909 0.3464 0.4663 0.049 Uiso 1 1 calc R . .
C10 C 0.21952(16) 0.2900(3) 0.5649(3) 0.0486(14) Uani 1 1 d . . .
H10 H 0.2314 0.3288 0.5967 0.058 Uiso 1 1 calc R . .
C11 C 0.22554(15) 0.2203(3) 0.5945(3) 0.0469(14) Uani 1 1 d . . .
H11 H 0.2416 0.2112 0.6475 0.056 Uiso 1 1 calc R . .
C12 C 0.20755(14) 0.1643(3) 0.5450(3) 0.0393(12) Uani 1 1 d . . .
H12 H 0.2116 0.1172 0.5643 0.047 Uiso 1 1 calc R . .
C13 C 0.18380(13) 0.1781(2) 0.4679(3) 0.0280(10) Uani 1 1 d . . .
C14 C 0.16194(12) 0.1220(2) 0.4115(3) 0.0262(10) Uani 1 1 d . . .
C15 C 0.16400(13) 0.0489(2) 0.4282(3) 0.0281(10) Uani 1 1 d . . .
H15 H 0.1810 0.0314 0.4765 0.034 Uiso 1 1 calc R . .
C16 C 0.14039(13) 0.0020(2) 0.3723(3) 0.0276(10) Uani 1 1 d . . .
C17 C 0.14072(14) -0.0755(2) 0.3923(3) 0.0338(11) Uani 1 1 d . . .
C18 C 0.17501(16) -0.1103(3) 0.4295(3) 0.0472(14) Uani 1 1 d . . .
H18 H 0.1982 -0.0849 0.4412 0.057 Uiso 1 1 calc R . .
C19 C 0.17487(18) -0.1825(3) 0.4491(4) 0.0552(16) Uani 1 1 d . . .
H19 H 0.1982 -0.2052 0.4732 0.066 Uiso 1 1 calc R . .
C20 C 0.1413(2) -0.2217(3) 0.4341(4) 0.0570(16) Uani 1 1 d . . .
C21 C 0.1416(2) -0.3011(3) 0.4587(4) 0.089(2) Uani 1 1 d . . .
H21A H 0.1200 -0.3252 0.4225 0.133 Uiso 1 1 calc R . .
H21B H 0.1397 -0.3051 0.5164 0.133 Uiso 1 1 calc R . .
H21C H 0.1653 -0.3230 0.4527 0.133 Uiso 1 1 calc R . .
C22 C 0.10725(19) -0.1867(3) 0.3968(4) 0.0631(17) Uani 1 1 d . . .
H22 H 0.0842 -0.2125 0.3850 0.076 Uiso 1 1 calc R . .
C23 C 0.10646(17) -0.1150(3) 0.3767(3) 0.0505(14) Uani 1 1 d . . .
H23 H 0.0830 -0.0927 0.3525 0.061 Uiso 1 1 calc R . .
C24 C 0.11631(13) 0.0301(2) 0.2998(3) 0.0289(10) Uani 1 1 d . . .
H24 H 0.1005 -0.0003 0.2611 0.035 Uiso 1 1 calc R . .
C25 C 0.11581(12) 0.1031(2) 0.2851(3) 0.0265(10) Uani 1 1 d . . .
C26 C 0.09167(12) 0.1412(2) 0.2109(3) 0.0296(10) Uani 1 1 d . . .
C27 C 0.06724(15) 0.1073(3) 0.1439(3) 0.0420(13) Uani 1 1 d . . .
H27 H 0.0640 0.0576 0.1440 0.050 Uiso 1 1 calc R . .
C28 C 0.04734(16) 0.1486(3) 0.0758(3) 0.0538(15) Uani 1 1 d . . .
H28 H 0.0304 0.1270 0.0302 0.065 Uiso 1 1 calc R . .
C29 C 0.05307(17) 0.2207(3) 0.0771(4) 0.0597(16) Uani 1 1 d . . .
H29 H 0.0406 0.2489 0.0316 0.072 Uiso 1 1 calc R . .
C30 C 0.07742(15) 0.2519(3) 0.1463(4) 0.0522(15) Uani 1 1 d . . .
H30 H 0.0806 0.3016 0.1471 0.063 Uiso 1 1 calc R . .
C31 C 0.19893(15) 0.2077(3) 0.2217(3) 0.0415(13) Uani 1 1 d . . .
H31 H 0.1940 0.1606 0.2353 0.050 Uiso 1 1 calc R . .
C32 C 0.22603(17) 0.2199(3) 0.1751(3) 0.0515(15) Uani 1 1 d . . .
H32 H 0.2390 0.1817 0.1570 0.062 Uiso 1 1 calc R . .
C33 C 0.23352(17) 0.2894(3) 0.1560(4) 0.0545(15) Uani 1 1 d . . .
H33 H 0.2521 0.2991 0.1258 0.065 Uiso 1 1 calc R . .
C34 C 0.21324(15) 0.3449(3) 0.1820(3) 0.0433(13) Uani 1 1 d . . .
H34 H 0.2179 0.3923 0.1692 0.052 Uiso 1 1 calc R . .
C35 C 0.18592(13) 0.3291(2) 0.2273(3) 0.0290(10) Uani 1 1 d . . .
C36 C 0.16211(13) 0.3847(2) 0.2568(3) 0.0262(10) Uani 1 1 d . . .
C37 C 0.16319(13) 0.4576(2) 0.2414(3) 0.0289(10) Uani 1 1 d . . .
H37 H 0.1804 0.4761 0.2117 0.035 Uiso 1 1 calc R . .
C38 C 0.13801(13) 0.5032(2) 0.2710(3) 0.0278(10) Uani 1 1 d . . .
C39 C 0.13719(14) 0.5806(2) 0.2515(3) 0.0329(11) Uani 1 1 d . . .
C40 C 0.17055(15) 0.6184(3) 0.2511(3) 0.0444(13) Uani 1 1 d . . .
H40 H 0.1943 0.5946 0.2643 0.053 Uiso 1 1 calc R . .
C41 C 0.16956(16) 0.6900(3) 0.2317(4) 0.0505(14) Uani 1 1 d . . .
H41 H 0.1927 0.7139 0.2328 0.061 Uiso 1 1 calc R . .
C42 C 0.13523(17) 0.7276(3) 0.2105(4) 0.0480(14) Uani 1 1 d . . .
C43 C 0.1343(2) 0.8062(3) 0.1869(4) 0.074(2) Uani 1 1 d . . .
H43A H 0.1555 0.8307 0.2240 0.112 Uiso 1 1 calc R . .
H43B H 0.1103 0.8270 0.1921 0.112 Uiso 1 1 calc R . .
H43C H 0.1367 0.8109 0.1296 0.112 Uiso 1 1 calc R . .
C44 C 0.10146(17) 0.6904(3) 0.2098(4) 0.0567(16) Uani 1 1 d . . .
H44 H 0.0778 0.7143 0.1953 0.068 Uiso 1 1 calc R . .
C45 C 0.10228(16) 0.6177(3) 0.2304(3) 0.0499(14) Uani 1 1 d . . .
H45 H 0.0793 0.5937 0.2301 0.060 Uiso 1 1 calc R . .
C46 C 0.11386(13) 0.4738(2) 0.3177(3) 0.0297(11) Uani 1 1 d . . .
H46 H 0.0975 0.5034 0.3397 0.036 Uiso 1 1 calc R . .
C47 C 0.11419(13) 0.4006(2) 0.3316(3) 0.0278(10) Uani 1 1 d . . .
C48 C 0.09031(13) 0.3615(2) 0.3810(3) 0.0316(11) Uani 1 1 d . . .
C49 C 0.06574(15) 0.3946(3) 0.4234(3) 0.0427(13) Uani 1 1 d . . .
H49 H 0.0621 0.4442 0.4197 0.051 Uiso 1 1 calc R . .
C50 C 0.04651(17) 0.3535(3) 0.4716(4) 0.0612(17) Uani 1 1 d . . .
H50 H 0.0304 0.3752 0.5020 0.073 Uiso 1 1 calc R . .
C51 C 0.05161(18) 0.2805(3) 0.4738(4) 0.0647(17) Uani 1 1 d . . .
H51 H 0.0390 0.2518 0.5056 0.078 Uiso 1 1 calc R . .
C52 C 0.07559(16) 0.2502(3) 0.4286(4) 0.0528(15) Uani 1 1 d . . .
H52 H 0.0784 0.2005 0.4294 0.063 Uiso 1 1 calc R . .

loop_
_atom_site_aniso_label
_atom_site_aniso_U_11
_atom_site_aniso_U_22
_atom_site_aniso_U_33
_atom_site_aniso_U_23
_atom_site_aniso_U_13
_atom_site_aniso_U_12
Cu1 0.0595(8) 0.1269(12) 0.0646(7) 0.000 0.0252(6) 0.000
Cu2 0.0481(7) 0.1109(10) 0.0441(6) 0.000 0.0010(5) 0.000
Cu3 0.0480(4) 0.0576(5) 0.0475(4) 0.0073(3) 0.0046(3) -0.0089(3)
Cu4 0.0483(4) 0.0473(4) 0.0449(4) 0.0066(3) 0.0093(3) 0.0008(3)
Cu5 0.0479(4) 0.0531(4) 0.0476(4) 0.0055(3) 0.0142(3) 0.0007(3)
Cu6 0.0506(5) 0.0632(5) 0.0570(4) 0.0129(4) 0.0208(4) 0.0092(4)
Cu7 0.0599(8) 0.1395(13) 0.0556(7) 0.000 0.0078(6) 0.000
Cu8 0.0476(7) 0.1174(10) 0.0549(7) 0.000 0.0220(5) 0.000
Ni1 0.0320(3) 0.0191(3) 0.0360(3) 0.0025(2) 0.0067(3) -0.0007(2)
N1 0.064(4) 0.101(5) 0.088(5) -0.003(4) -0.003(4) -0.004(3)
N2 0.054(3) 0.074(4) 0.085(4) 0.003(3) 0.028(3) 0.002(3)
N3 0.076(4) 0.061(3) 0.049(3) -0.001(2) 0.032(3) -0.011(3)
N4 0.046(3) 0.108(5) 0.045(3) 0.019(3) 0.010(3) 0.023(3)
N5 0.046(3) 0.060(3) 0.053(3) 0.001(2) 0.015(3) -0.004(2)
N6 0.092(5) 0.062(3) 0.034(3) -0.002(2) 0.006(3) 0.009(3)
N7 0.053(4) 0.099(5) 0.070(4) 0.004(3) 0.021(3) -0.004(3)
N8 0.057(4) 0.095(4) 0.065(4) -0.008(3) 0.005(3) -0.007(3)
N9 0.034(2) 0.025(2) 0.039(2) -0.0023(18) 0.0074(19) -0.0035(17)
N10 0.028(2) 0.0218(19) 0.028(2) 0.0014(16) 0.0070(17) 0.0005(16)
N11 0.036(2) 0.029(2) 0.039(2) 0.0041(18) 0.000(2) 0.0024(18)
N12 0.033(2) 0.022(2) 0.034(2) -0.0018(16) 0.0039(18) 0.0016(16)
N13 0.027(2) 0.024(2) 0.031(2) 0.0008(17) 0.0059(18) -0.0006(16)
N14 0.038(3) 0.029(2) 0.050(3) 0.0020(19) 0.017(2) -0.0042(18)
C1 0.034(3) 0.086(4) 0.022(3) -0.002(3) -0.007(2) 0.002(3)
C2 0.038(3) 0.085(4) 0.036(3) -0.007(3) 0.022(3) 0.003(3)
C3 0.025(3) 0.056(3) 0.027(3) 0.002(2) 0.004(2) 0.004(2)
C4 0.035(3) 0.048(3) 0.038(3) 0.008(3) 0.013(3) -0.005(2)
C5 0.034(3) 0.085(5) 0.038(3) -0.010(3) 0.004(3) -0.015(3)
C6 0.032(3) 0.059(4) 0.033(3) -0.002(2) 0.010(3) -0.003(3)
C7 0.045(4) 0.109(6) 0.050(4) -0.001(4) 0.009(3) 0.003(4)
C8 0.035(3) 0.073(4) 0.040(3) -0.004(3) 0.016(3) -0.008(3)
C9 0.048(3) 0.022(3) 0.050(3) -0.007(2) 0.007(3) -0.006(2)
C10 0.056(4) 0.044(3) 0.041(3) -0.017(3) 0.003(3) -0.015(3)
C11 0.050(4) 0.046(3) 0.037(3) -0.004(3) -0.005(3) -0.002(3)
C12 0.044(3) 0.032(3) 0.038(3) -0.001(2) 0.001(2) 0.001(2)
C13 0.032(3) 0.022(2) 0.031(3) -0.0030(19) 0.010(2) -0.0053(19)
C14 0.026(3) 0.026(2) 0.028(2) 0.0021(19) 0.009(2) -0.0036(19)
C15 0.032(3) 0.026(2) 0.027(2) 0.005(2) 0.009(2) 0.006(2)
C16 0.035(3) 0.017(2) 0.035(3) -0.0025(19) 0.016(2) 0.0016(19)
C17 0.048(3) 0.020(2) 0.034(3) -0.001(2) 0.011(2) -0.003(2)
C18 0.049(3) 0.032(3) 0.060(3) 0.008(3) 0.011(3) -0.001(2)
C19 0.066(4) 0.037(3) 0.060(4) 0.011(3) 0.009(3) 0.008(3)
C20 0.086(5) 0.025(3) 0.057(4) 0.011(3) 0.012(3) -0.005(3)
C21 0.131(7) 0.032(4) 0.094(5) 0.023(3) 0.006(5) -0.017(4)
C22 0.075(5) 0.037(3) 0.075(4) 0.006(3) 0.012(4) -0.021(3)
C23 0.052(4) 0.032(3) 0.065(4) 0.011(3) 0.008(3) -0.005(2)
C24 0.032(3) 0.026(2) 0.030(2) -0.004(2) 0.009(2) -0.003(2)
C25 0.027(3) 0.024(2) 0.029(2) -0.001(2) 0.008(2) -0.0020(19)
C26 0.024(3) 0.030(3) 0.035(3) 0.001(2) 0.007(2) -0.0002(19)
C27 0.044(3) 0.034(3) 0.043(3) -0.004(2) 0.001(3) -0.001(2)
C28 0.046(4) 0.065(4) 0.040(3) 0.002(3) -0.009(3) -0.004(3)
C29 0.062(4) 0.058(4) 0.049(4) 0.020(3) -0.009(3) 0.005(3)
C30 0.044(3) 0.043(3) 0.061(4) 0.015(3) -0.004(3) 0.001(3)
C31 0.048(3) 0.023(3) 0.052(3) -0.008(2) 0.008(3) 0.003(2)
C32 0.057(4) 0.043(3) 0.056(4) -0.009(3) 0.017(3) 0.020(3)
C33 0.057(4) 0.055(4) 0.062(4) 0.005(3) 0.034(3) 0.010(3)
C34 0.052(3) 0.032(3) 0.051(3) 0.005(2) 0.023(3) 0.002(2)
C35 0.030(3) 0.028(3) 0.027(2) 0.001(2) 0.004(2) 0.001(2)
C36 0.029(3) 0.022(2) 0.026(2) 0.0011(19) 0.004(2) -0.0020(19)
C37 0.034(3) 0.024(2) 0.028(2) 0.0013(19) 0.007(2) -0.001(2)
C38 0.029(3) 0.020(2) 0.031(3) -0.0006(19) 0.000(2) -0.0003(19)
C39 0.036(3) 0.026(2) 0.036(3) 0.004(2) 0.008(2) 0.005(2)
C40 0.037(3) 0.030(3) 0.066(4) 0.012(3) 0.011(3) 0.005(2)
C41 0.047(3) 0.036(3) 0.071(4) 0.010(3) 0.017(3) -0.001(3)
C42 0.059(4) 0.030(3) 0.062(4) 0.012(3) 0.028(3) 0.007(3)
C43 0.095(5) 0.032(3) 0.107(5) 0.028(3) 0.047(5) 0.017(3)
C44 0.053(4) 0.035(3) 0.086(5) 0.017(3) 0.026(3) 0.021(3)
C45 0.039(3) 0.036(3) 0.075(4) 0.013(3) 0.015(3) 0.004(2)
C46 0.032(3) 0.024(2) 0.035(3) -0.004(2) 0.011(2) 0.005(2)
C47 0.031(3) 0.025(2) 0.027(2) 0.0012(19) 0.006(2) 0.000(2)
C48 0.028(3) 0.026(3) 0.040(3) 0.002(2) 0.007(2) -0.002(2)
C49 0.046(3) 0.033(3) 0.054(3) 0.002(2) 0.022(3) 0.001(2)
C50 0.056(4) 0.069(4) 0.071(4) 0.004(3) 0.040(3) 0.008(3)
C51 0.058(4) 0.064(4) 0.084(5) 0.014(4) 0.042(4) -0.002(3)
C52 0.053(4) 0.038(3) 0.072(4) 0.015(3) 0.023(3) -0.003(3)

loop_
_atom_type_symbol
_atom_type_description
_atom_type_scat_dispersion_real
_atom_type_scat_dispersion_imag
_atom_type_scat_source
C C 0.0033 0.0016 'International Tables Vol C Tables 4.2.6.8 and 6.1.1.4'
H H 0.0000 0.0000 'International Tables Vol C Tables 4.2.6.8 and 6.1.1.4'
N N 0.0061 0.0033 'International Tables Vol C Tables 4.2.6.8 and 6.1.1.4'
Ni Ni 0.3393 1.1124 'International Tables Vol C Tables 4.2.6.8 and 6.1.1.4'
Cu Cu 0.3201 1.2651 'International Tables Vol C Tables 4.2.6.8 and 6.1.1.4'

loop_
_geom_angle_atom_site_label_1
_geom_angle_atom_site_label_2
_geom_angle_atom_site_label_3
_geom_angle
_geom_angle_site_symmetry_1
_geom_angle_site_symmetry_3
_geom_angle_publ_flag
N1 Cu1 N1 176.7(4) . 2_656 ?
N1 Cu1 Cu2 88.3(2) . . ?
N1 Cu1 Cu2 88.3(2) 2_656 . ?
C1 Cu2 C1 176.9(4) . 2_656 ?
C1 Cu2 Cu1 91.6(2) . . ?
C1 Cu2 Cu1 91.6(2) 2_656 . ?
C3 Cu3 N2 132.6(2) . . ?
C3 Cu3 C2 114.7(2) . . ?
N2 Cu3 C2 112.6(2) . . ?
C4 Cu4 N3 136.4(2) . . ?
C4 Cu4 N4 111.3(2) . . ?
N3 Cu4 N4 112.01(19) . . ?
C6 Cu5 C5 135.3(2) . . ?
C6 Cu5 N5 112.3(2) . . ?
C5 Cu5 N5 112.1(2) . . ?
C8 Cu6 N6 132.3(2) . . ?
C8 Cu6 N7 113.8(2) . . ?
N6 Cu6 N7 113.9(2) . . ?
C7 Cu7 C7 175.9(5) . 2_554 ?
N8 Cu8 N8 176.9(4) . 2 ?
N10 Ni1 N13 177.74(15) . . ?
N10 Ni1 N11 78.18(14) . . ?
N13 Ni1 N11 103.82(14) . . ?
N10 Ni1 N14 102.84(14) . . ?
N13 Ni1 N14 78.09(15) . . ?
N11 Ni1 N14 95.73(15) . . ?
N10 Ni1 N12 100.76(14) . . ?
N13 Ni1 N12 78.28(14) . . ?
N11 Ni1 N12 90.11(15) . . ?
N14 Ni1 N12 156.38(14) . . ?
N10 Ni1 N9 78.47(14) . . ?
N13 Ni1 N9 99.54(14) . . ?
N11 Ni1 N9 156.64(14) . . ?
N14 Ni1 N9 89.03(15) . . ?
N12 Ni1 N9 94.63(14) . . ?
C2 N1 Cu1 170.4(6) 5_666 . ?
C1 N2 Cu3 175.8(5) . . ?
C3 N3 Cu4 175.0(5) . . ?
C5 N4 Cu4 174.5(5) 6_566 . ?
C4 N5 Cu5 166.4(5) . . ?
C6 N6 Cu6 176.6(5) . . ?
C7 N7 Cu6 168.0(6) . . ?
C8 N8 Cu8 176.7(5) . . ?
C9 N9 C13 117.8(4) . . ?
C9 N9 Ni1 128.5(3) . . ?
C13 N9 Ni1 113.5(3) . . ?
C14 N10 C25 121.1(4) . . ?
C14 N10 Ni1 119.1(3) . . ?
C25 N10 Ni1 119.8(3) . . ?
C30 N11 C26 118.6(4) . . ?
C30 N11 Ni1 127.1(3) . . ?
C26 N11 Ni1 114.3(3) . . ?
C35 N12 C31 118.6(4) . . ?
C35 N12 Ni1 113.9(3) . . ?
C31 N12 Ni1 127.5(3) . . ?
C47 N13 C36 120.9(4) . . ?
C47 N13 Ni1 119.8(3) . . ?
C36 N13 Ni1 119.3(3) . . ?
C52 N14 C48 118.0(4) . . ?
C52 N14 Ni1 127.5(4) . . ?
C48 N14 Ni1 114.3(3) . . ?
N2 C1 Cu2 177.7(6) . . ?
N1 C2 Cu3 170.3(6) 5_666 . ?
N3 C3 Cu3 178.3(5) . . ?
N5 C4 Cu4 169.5(5) . . ?
N4 C5 Cu5 173.6(5) 6_565 . ?
N6 C6 Cu5 175.1(5) . . ?
N7 C7 Cu7 170.9(7) . . ?
N8 C8 Cu6 176.5(6) . . ?
N9 C9 C10 124.1(5) . . ?
N9 C9 H9 118.0 . . ?
C10 C9 H9 118.0 . . ?
C9 C10 C11 117.3(5) . . ?
C9 C10 H10 121.4 . . ?
C11 C10 H10 121.4 . . ?
C12 C11 C10 119.5(5) . . ?
C12 C11 H11 120.3 . . ?
C10 C11 H11 120.3 . . ?
C13 C12 C11 119.9(5) . . ?
C13 C12 H12 120.1 . . ?
C11 C12 H12 120.1 . . ?
N9 C13 C12 121.5(4) . . ?
N9 C13 C14 114.6(4) . . ?
C12 C13 C14 123.9(4) . . ?
N10 C14 C15 120.7(4) . . ?
N10 C14 C13 114.2(4) . . ?
C15 C14 C13 125.0(4) . . ?
C14 C15 C16 119.4(4) . . ?
C14 C15 H15 120.3 . . ?
C16 C15 H15 120.3 . . ?
C24 C16 C15 118.5(4) . . ?
C24 C16 C17 121.8(4) . . ?
C15 C16 C17 119.7(4) . . ?
C18 C17 C23 118.3(4) . . ?
C18 C17 C16 120.9(4) . . ?
C23 C17 C16 120.9(4) . . ?
C19 C18 C17 120.3(5) . . ?
C19 C18 H18 119.8 . . ?
C17 C18 H18 119.8 . . ?
C20 C19 C18 121.8(5) . . ?
C20 C19 H19 119.1 . . ?
C18 C19 H19 119.1 . . ?
C19 C20 C22 117.6(5) . . ?
C19 C20 C21 121.0(6) . . ?
C22 C20 C21 121.4(6) . . ?
C20 C21 H21A 109.5 . . ?
C20 C21 H21B 109.5 . . ?
H21A C21 H21B 109.5 . . ?
C20 C21 H21C 109.5 . . ?
H21A C21 H21C 109.5 . . ?
H21B C21 H21C 109.5 . . ?
C23 C22 C20 122.0(6) . . ?
C23 C22 H22 119.0 . . ?
C20 C22 H22 119.0 . . ?
C22 C23 C17 120.1(5) . . ?
C22 C23 H23 120.0 . . ?
C17 C23 H23 120.0 . . ?
C25 C24 C16 120.0(4) . . ?
C25 C24 H24 120.0 . . ?
C16 C24 H24 120.0 . . ?
N10 C25 C24 120.3(4) . . ?
N10 C25 C26 113.3(4) . . ?
C24 C25 C26 126.4(4) . . ?
N11 C26 C27 121.5(4) . . ?
N11 C26 C25 114.5(4) . . ?
C27 C26 C25 124.0(4) . . ?
C26 C27 C28 118.8(5) . . ?
C26 C27 H27 120.6 . . ?
C28 C27 H27 120.6 . . ?
C29 C28 C27 119.1(5) . . ?
C29 C28 H28 120.4 . . ?
C27 C28 H28 120.4 . . ?
C28 C29 C30 119.6(5) . . ?
C28 C29 H29 120.2 . . ?
C30 C29 H29 120.2 . . ?
N11 C30 C29 122.4(5) . . ?
N11 C30 H30 118.8 . . ?
C29 C30 H30 118.8 . . ?
N12 C31 C32 122.5(5) . . ?
N12 C31 H31 118.7 . . ?
C32 C31 H31 118.7 . . ?
C33 C32 C31 118.6(5) . . ?
C33 C32 H32 120.7 . . ?
C31 C32 H32 120.7 . . ?
C32 C33 C34 119.5(5) . . ?
C32 C33 H33 120.3 . . ?
C34 C33 H33 120.3 . . ?
C33 C34 C35 119.2(5) . . ?
C33 C34 H34 120.4 . . ?
C35 C34 H34 120.4 . . ?
N12 C35 C34 121.6(4) . . ?
N12 C35 C36 115.1(4) . . ?
C34 C35 C36 123.4(4) . . ?
N13 C36 C37 120.9(4) . . ?
N13 C36 C35 113.5(4) . . ?
C37 C36 C35 125.6(4) . . ?
C36 C37 C38 119.0(4) . . ?
C36 C37 H37 120.5 . . ?
C38 C37 H37 120.5 . . ?
C46 C38 C37 118.6(4) . . ?
C46 C38 C39 121.4(4) . . ?
C37 C38 C39 120.0(4) . . ?
C40 C39 C45 117.7(4) . . ?
C40 C39 C38 121.7(4) . . ?
C45 C39 C38 120.6(4) . . ?
C41 C40 C39 121.5(5) . . ?
C41 C40 H40 119.3 . . ?
C39 C40 H40 119.3 . . ?
C40 C41 C42 121.7(5) . . ?
C40 C41 H41 119.2 . . ?
C42 C41 H41 119.2 . . ?
C41 C42 C44 117.6(5) . . ?
C41 C42 C43 121.3(5) . . ?
C44 C42 C43 121.1(5) . . ?
C42 C43 H43A 109.5 . . ?
C42 C43 H43B 109.5 . . ?
H43A C43 H43B 109.5 . . ?
C42 C43 H43C 109.5 . . ?
H43A C43 H43C 109.5 . . ?
H43B C43 H43C 109.5 . . ?
C42 C44 C45 121.0(5) . . ?
C42 C44 H44 119.5 . . ?
C45 C44 H44 119.5 . . ?
C39 C45 C44 120.5(5) . . ?
C39 C45 H45 119.7 . . ?
C44 C45 H45 119.7 . . ?
C47 C46 C38 119.8(4) . . ?
C47 C46 H46 120.1 . . ?
C38 C46 H46 120.1 . . ?
N13 C47 C46 120.7(4) . . ?
N13 C47 C48 113.4(4) . . ?
C46 C47 C48 125.9(4) . . ?
N14 C48 C49 121.6(4) . . ?
N14 C48 C47 114.3(4) . . ?
C49 C48 C47 124.1(4) . . ?
C48 C49 C50 119.5(5) . . ?
C48 C49 H49 120.3 . . ?
C50 C49 H49 120.3 . . ?
C51 C50 C49 118.8(5) . . ?
C51 C50 H50 120.6 . . ?
C49 C50 H50 120.6 . . ?
C50 C51 C52 119.2(5) . . ?
C50 C51 H51 120.4 . . ?
C52 C51 H51 120.4 . . ?
N14 C52 C51 122.8(5) . . ?
N14 C52 H52 118.6 . . ?
C51 C52 H52 118.6 . . ?

loop_
_geom_bond_atom_site_label_1
_geom_bond_atom_site_label_2
_geom_bond_distance
_geom_bond_site_symmetry_2
_geom_bond_publ_flag
Cu1 N1 1.930(7) . ?
Cu1 N1 1.930(7) 2_656 ?
Cu1 Cu2 3.005(2) . ?
Cu2 C1 1.807(5) . ?
Cu2 C1 1.807(5) 2_656 ?
Cu3 C3 1.864(5) . ?
Cu3 N2 1.928(6) . ?
Cu3 C2 1.929(6) . ?
Cu4 C4 1.885(5) . ?
Cu4 N3 1.939(6) . ?
Cu4 N4 1.984(5) . ?
Cu5 C6 1.855(6) . ?
Cu5 C5 1.884(6) . ?
Cu5 N5 1.997(5) . ?
Cu6 C8 1.862(6) . ?
Cu6 N6 1.942(6) . ?
Cu6 N7 1.992(6) . ?
Cu7 C7 1.844(6) . ?
Cu7 C7 1.844(6) 2_554 ?
Cu8 N8 1.855(6) . ?
Cu8 N8 1.855(6) 2 ?
Ni1 N10 1.979(3) . ?
Ni1 N13 1.981(3) . ?
Ni1 N11 2.108(4) . ?
Ni1 N14 2.109(4) . ?
Ni1 N12 2.115(4) . ?
Ni1 N9 2.117(4) . ?
N1 C2 1.111(7) 5_666 ?
N2 C1 1.134(7) . ?
N3 C3 1.158(6) . ?
N4 C5 1.141(7) 6_566 ?
N5 C4 1.140(6) . ?
N6 C6 1.164(7) . ?
N7 C7 1.136(7) . ?
N8 C8 1.152(7) . ?
N9 C9 1.337(6) . ?
N9 C13 1.353(5) . ?
N10 C14 1.334(5) . ?
N10 C25 1.347(5) . ?
N11 C30 1.333(6) . ?
N11 C26 1.357(6) . ?
N12 C35 1.339(5) . ?
N12 C31 1.346(6) . ?
N13 C47 1.338(5) . ?
N13 C36 1.344(5) . ?
N14 C52 1.342(6) . ?
N14 C48 1.353(6) . ?
C2 N1 1.111(7) 5_666 ?
C5 N4 1.141(7) 6_565 ?
C9 C10 1.368(7) . ?
C9 H9 0.9300 . ?
C10 C11 1.382(7) . ?
C10 H10 0.9300 . ?
C11 C12 1.377(7) . ?
C11 H11 0.9300 . ?
C12 C13 1.362(6) . ?
C12 H12 0.9300 . ?
C13 C14 1.482(6) . ?
C14 C15 1.384(6) . ?
C15 C16 1.389(6) . ?
C15 H15 0.9300 . ?
C16 C24 1.385(6) . ?
C16 C17 1.476(6) . ?
C17 C18 1.386(7) . ?
C17 C23 1.392(7) . ?
C18 C19 1.380(7) . ?
C18 H18 0.9300 . ?
C19 C20 1.369(8) . ?
C19 H19 0.9300 . ?
C20 C22 1.381(8) . ?
C20 C21 1.529(7) . ?
C21 H21A 0.9600 . ?
C21 H21B 0.9600 . ?
C21 H21C 0.9600 . ?
C22 C23 1.372(7) . ?
C22 H22 0.9300 . ?
C23 H23 0.9300 . ?
C24 C25 1.378(6) . ?
C24 H24 0.9300 . ?
C25 C26 1.485(6) . ?
C26 C27 1.376(6) . ?
C27 C28 1.396(7) . ?
C27 H27 0.9300 . ?
C28 C29 1.355(8) . ?
C28 H28 0.9300 . ?
C29 C30 1.375(7) . ?
C29 H29 0.9300 . ?
C30 H30 0.9300 . ?
C31 C32 1.377(7) . ?
C31 H31 0.9300 . ?
C32 C33 1.370(8) . ?
C32 H32 0.9300 . ?
C33 C34 1.380(7) . ?
C33 H33 0.9300 . ?
C34 C35 1.382(6) . ?
C34 H34 0.9300 . ?
C35 C36 1.485(6) . ?
C36 C37 1.381(6) . ?
C37 C38 1.398(6) . ?
C37 H37 0.9300 . ?
C38 C46 1.386(6) . ?
C38 C39 1.472(6) . ?
C39 C40 1.378(7) . ?
C39 C45 1.388(7) . ?
C40 C41 1.366(6) . ?
C40 H40 0.9300 . ?
C41 C42 1.376(7) . ?
C41 H41 0.9300 . ?
C42 C44 1.382(7) . ?
C42 C43 1.510(7) . ?
C43 H43A 0.9600 . ?
C43 H43B 0.9600 . ?
C43 H43C 0.9600 . ?
C44 C45 1.391(7) . ?
C44 H44 0.9300 . ?
C45 H45 0.9300 . ?
C46 C47 1.379(6) . ?
C46 H46 0.9300 . ?
C47 C48 1.489(6) . ?
C48 C49 1.379(6) . ?
C49 C50 1.385(7) . ?
C49 H49 0.9300 . ?
C50 C51 1.368(8) . ?
C50 H50 0.9300 . ?
C51 C52 1.372(8) . ?
C51 H51 0.9300 . ?
C52 H52 0.9300 . ?

loop_
_geom_torsion_atom_site_label_1
_geom_torsion_atom_site_label_2
_geom_torsion_atom_site_label_3
_geom_torsion_atom_site_label_4
_geom_torsion
_geom_torsion_site_symmetry_1
_geom_torsion_site_symmetry_2
_geom_torsion_site_symmetry_3
_geom_torsion_site_symmetry_4
_geom_torsion_publ_flag
N1 Cu1 Cu2 C1 -66.1(2) . . . . ?
N1 Cu1 Cu2 C1 113.9(2) 2_656 . . . ?
N1 Cu1 Cu2 C1 113.9(2) . . . 2_656 ?
N1 Cu1 Cu2 C1 -66.1(2) 2_656 . . 2_656 ?
N1 Cu1 N1 C2 -12(3) 2_656 . . 5_666 ?
Cu2 Cu1 N1 C2 -12(3) . . . 5_666 ?
C3 Cu3 N2 C1 -140(7) . . . . ?
C2 Cu3 N2 C1 37(8) . . . . ?
C4 Cu4 N3 C3 -93(5) . . . . ?
N4 Cu4 N3 C3 80(5) . . . . ?
C4 Cu4 N4 C5 129(6) . . . 6_566 ?
N3 Cu4 N4 C5 -46(6) . . . 6_566 ?
C6 Cu5 N5 C4 80.0(19) . . . . ?
C5 Cu5 N5 C4 -95.0(19) . . . . ?
C8 Cu6 N6 C6 148(8) . . . . ?
N7 Cu6 N6 C6 -34(8) . . . . ?
C8 Cu6 N7 C7 109(3) . . . . ?
N6 Cu6 N7 C7 -70(3) . . . . ?
N8 Cu8 N8 C8 32(10) 2 . . . ?
N10 Ni1 N9 C9 -175.7(4) . . . . ?
N13 Ni1 N9 C9 5.4(4) . . . . ?
N11 Ni1 N9 C9 -174.7(4) . . . . ?
N14 Ni1 N9 C9 -72.4(4) . . . . ?
N12 Ni1 N9 C9 84.2(4) . . . . ?
N10 Ni1 N9 C13 -0.3(3) . . . . ?
N13 Ni1 N9 C13 -179.2(3) . . . . ?
N11 Ni1 N9 C13 0.7(6) . . . . ?
N14 Ni1 N9 C13 103.0(3) . . . . ?
N12 Ni1 N9 C13 -100.4(3) . . . . ?
N13 Ni1 N10 C14 27(4) . . . . ?
N11 Ni1 N10 C14 179.0(3) . . . . ?
N14 Ni1 N10 C14 -87.7(3) . . . . ?
N12 Ni1 N10 C14 91.2(3) . . . . ?
N9 Ni1 N10 C14 -1.4(3) . . . . ?
N13 Ni1 N10 C25 -152(4) . . . . ?
N11 Ni1 N10 C25 0.3(3) . . . . ?
N14 Ni1 N10 C25 93.6(3) . . . . ?
N12 Ni1 N10 C25 -87.5(3) . . . . ?
N9 Ni1 N10 C25 179.9(3) . . . . ?
N10 Ni1 N11 C30 -177.2(5) . . . . ?
N13 Ni1 N11 C30 1.8(5) . . . . ?
N14 Ni1 N11 C30 80.9(5) . . . . ?
N12 Ni1 N11 C30 -76.2(4) . . . . ?
N9 Ni1 N11 C30 -178.2(4) . . . . ?
N10 Ni1 N11 C26 0.2(3) . . . . ?
N13 Ni1 N11 C26 179.1(3) . . . . ?
N14 Ni1 N11 C26 -101.8(3) . . . . ?
N12 Ni1 N11 C26 101.1(3) . . . . ?
N9 Ni1 N11 C26 -0.9(6) . . . . ?
N10 Ni1 N12 C35 -177.1(3) . . . . ?
N13 Ni1 N12 C35 0.8(3) . . . . ?
N11 Ni1 N12 C35 104.9(3) . . . . ?
N14 Ni1 N12 C35 0.2(6) . . . . ?
N9 Ni1 N12 C35 -98.0(3) . . . . ?
N10 Ni1 N12 C31 4.0(4) . . . . ?
N13 Ni1 N12 C31 -178.0(4) . . . . ?
N11 Ni1 N12 C31 -73.9(4) . . . . ?
N14 Ni1 N12 C31 -178.6(4) . . . . ?
N9 Ni1 N12 C31 83.2(4) . . . . ?
N10 Ni1 N13 C47 -115(4) . . . . ?
N11 Ni1 N13 C47 92.5(3) . . . . ?
N14 Ni1 N13 C47 -0.5(3) . . . . ?
N12 Ni1 N13 C47 179.7(3) . . . . ?
N9 Ni1 N13 C47 -87.5(3) . . . . ?
N10 Ni1 N13 C36 64(4) . . . . ?
N11 Ni1 N13 C36 -87.8(3) . . . . ?
N14 Ni1 N13 C36 179.2(3) . . . . ?
N12 Ni1 N13 C36 -0.6(3) . . . . ?
N9 Ni1 N13 C36 92.2(3) . . . . ?
N10 Ni1 N14 C52 1.7(5) . . . . ?
N13 Ni1 N14 C52 -176.2(5) . . . . ?
N11 Ni1 N14 C52 80.9(5) . . . . ?
N12 Ni1 N14 C52 -175.6(4) . . . . ?
N9 Ni1 N14 C52 -76.2(5) . . . . ?
N10 Ni1 N14 C48 176.8(3) . . . . ?
N13 Ni1 N14 C48 -1.1(3) . . . . ?
N11 Ni1 N14 C48 -104.1(3) . . . . ?
N12 Ni1 N14 C48 -0.5(6) . . . . ?
N9 Ni1 N14 C48 98.9(3) . . . . ?
Cu3 N2 C1 Cu2 -5(21) . . . . ?
C1 Cu2 C1 N2 -100(15) 2_656 . . . ?
Cu1 Cu2 C1 N2 80(15) . . . . ?
C3 Cu3 C2 N1 53(4) . . . 5_666 ?
N2 Cu3 C2 N1 -124(3) . . . 5_666 ?
Cu4 N3 C3 Cu3 32(22) . . . . ?
N2 Cu3 C3 N3 -135(17) . . . . ?
C2 Cu3 C3 N3 49(18) . . . . ?
Cu5 N5 C4 Cu4 -44(4) . . . . ?
N3 Cu4 C4 N5 130(3) . . . . ?
N4 Cu4 C4 N5 -43(3) . . . . ?
C6 Cu5 C5 N4 -164(5) . . . 6_565 ?
N5 Cu5 C5 N4 10(5) . . . 6_565 ?
Cu6 N6 C6 Cu5 -39(13) . . . . ?
C5 Cu5 C6 N6 74(6) . . . . ?
N5 Cu5 C6 N6 -99(6) . . . . ?
Cu6 N7 C7 Cu7 8(6) . . . . ?
C7 Cu7 C7 N7 -18(4) 2_554 . . . ?
Cu8 N8 C8 Cu6 90(14) . . . . ?
N6 Cu6 C8 N8 122(9) . . . . ?
N7 Cu6 C8 N8 -56(9) . . . . ?
C13 N9 C9 C10 0.5(8) . . . . ?
Ni1 N9 C9 C10 175.7(4) . . . . ?
N9 C9 C10 C11 -0.4(8) . . . . ?
C9 C10 C11 C12 0.5(8) . . . . ?
C10 C11 C12 C13 -0.6(8) . . . . ?
C9 N9 C13 C12 -0.6(7) . . . . ?
Ni1 N9 C13 C12 -176.5(4) . . . . ?
C9 N9 C13 C14 177.7(4) . . . . ?
Ni1 N9 C13 C14 1.7(5) . . . . ?
C11 C12 C13 N9 0.6(7) . . . . ?
C11 C12 C13 C14 -177.5(5) . . . . ?
C25 N10 C14 C15 -0.4(6) . . . . ?
Ni1 N10 C14 C15 -179.1(3) . . . . ?
C25 N10 C14 C13 -178.6(4) . . . . ?
Ni1 N10 C14 C13 2.7(5) . . . . ?
N9 C13 C14 N10 -2.9(6) . . . . ?
C12 C13 C14 N10 175.3(4) . . . . ?
N9 C13 C14 C15 179.1(4) . . . . ?
C12 C13 C14 C15 -2.7(7) . . . . ?
N10 C14 C15 C16 -1.4(6) . . . . ?
C13 C14 C15 C16 176.5(4) . . . . ?
C14 C15 C16 C24 2.0(6) . . . . ?
C14 C15 C16 C17 -176.3(4) . . . . ?
C24 C16 C17 C18 142.6(5) . . . . ?
C15 C16 C17 C18 -39.1(7) . . . . ?
C24 C16 C17 C23 -39.2(7) . . . . ?
C15 C16 C17 C23 139.0(5) . . . . ?
C23 C17 C18 C19 0.8(8) . . . . ?
C16 C17 C18 C19 179.0(5) . . . . ?
C17 C18 C19 C20 -1.0(9) . . . . ?
C18 C19 C20 C22 1.2(9) . . . . ?
C18 C19 C20 C21 -178.2(6) . . . . ?
C19 C20 C22 C23 -1.3(10) . . . . ?
C21 C20 C22 C23 178.1(6) . . . . ?
C20 C22 C23 C17 1.1(9) . . . . ?
C18 C17 C23 C22 -0.9(8) . . . . ?
C16 C17 C23 C22 -179.1(5) . . . . ?
C15 C16 C24 C25 -0.8(6) . . . . ?
C17 C16 C24 C25 177.5(4) . . . . ?
C14 N10 C25 C24 1.7(6) . . . . ?
Ni1 N10 C25 C24 -179.6(3) . . . . ?
C14 N10 C25 C26 -179.4(4) . . . . ?
Ni1 N10 C25 C26 -0.7(5) . . . . ?
C16 C24 C25 N10 -1.1(6) . . . . ?
C16 C24 C25 C26 -179.8(4) . . . . ?
C30 N11 C26 C27 -0.5(7) . . . . ?
Ni1 N11 C26 C27 -178.1(4) . . . . ?
C30 N11 C26 C25 177.0(4) . . . . ?
Ni1 N11 C26 C25 -0.6(5) . . . . ?
N10 C25 C26 N11 0.8(5) . . . . ?
C24 C25 C26 N11 179.6(4) . . . . ?
N10 C25 C26 C27 178.3(4) . . . . ?
C24 C25 C26 C27 -2.9(7) . . . . ?
N11 C26 C27 C28 0.3(7) . . . . ?
C25 C26 C27 C28 -177.0(5) . . . . ?
C26 C27 C28 C29 0.9(8) . . . . ?
C27 C28 C29 C30 -1.9(9) . . . . ?
C26 N11 C30 C29 -0.4(8) . . . . ?
Ni1 N11 C30 C29 176.8(4) . . . . ?
C28 C29 C30 N11 1.7(9) . . . . ?
C35 N12 C31 C32 1.1(7) . . . . ?
Ni1 N12 C31 C32 179.9(4) . . . . ?
N12 C31 C32 C33 0.8(8) . . . . ?
C31 C32 C33 C34 -1.5(8) . . . . ?
C32 C33 C34 C35 0.4(8) . . . . ?
C31 N12 C35 C34 -2.3(7) . . . . ?
Ni1 N12 C35 C34 178.8(4) . . . . ?
C31 N12 C35 C36 178.1(4) . . . . ?
Ni1 N12 C35 C36 -0.8(5) . . . . ?
C33 C34 C35 N12 1.5(7) . . . . ?
C33 C34 C35 C36 -178.9(5) . . . . ?
C47 N13 C36 C37 -1.1(6) . . . . ?
Ni1 N13 C36 C37 179.3(3) . . . . ?
C47 N13 C36 C35 180.0(4) . . . . ?
Ni1 N13 C36 C35 0.3(5) . . . . ?
N12 C35 C36 N13 0.4(6) . . . . ?
C34 C35 C36 N13 -179.2(4) . . . . ?
N12 C35 C36 C37 -178.5(4) . . . . ?
C34 C35 C36 C37 1.9(7) . . . . ?
N13 C36 C37 C38 -0.9(6) . . . . ?
C35 C36 C37 C38 177.9(4) . . . . ?
C36 C37 C38 C46 2.5(6) . . . . ?
C36 C37 C38 C39 -176.8(4) . . . . ?
C46 C38 C39 C40 142.2(5) . . . . ?
C37 C38 C39 C40 -38.5(7) . . . . ?
C46 C38 C39 C45 -39.7(7) . . . . ?
C37 C38 C39 C45 139.6(5) . . . . ?
C45 C39 C40 C41 0.8(8) . . . . ?
C38 C39 C40 C41 178.9(5) . . . . ?
C39 C40 C41 C42 -0.9(9) . . . . ?
C40 C41 C42 C44 0.3(9) . . . . ?
C40 C41 C42 C43 -178.4(6) . . . . ?
C41 C42 C44 C45 0.5(9) . . . . ?
C43 C42 C44 C45 179.2(6) . . . . ?
C40 C39 C45 C44 0.0(8) . . . . ?
C38 C39 C45 C44 -178.2(5) . . . . ?
C42 C44 C45 C39 -0.6(9) . . . . ?
C37 C38 C46 C47 -2.1(7) . . . . ?
C39 C38 C46 C47 177.1(4) . . . . ?
C36 N13 C47 C46 1.4(6) . . . . ?
Ni1 N13 C47 C46 -178.9(3) . . . . ?
C36 N13 C47 C48 -177.8(4) . . . . ?
Ni1 N13 C47 C48 1.9(5) . . . . ?
C38 C46 C47 N13 0.2(7) . . . . ?
C38 C46 C47 C48 179.3(4) . . . . ?
C52 N14 C48 C49 -0.7(7) . . . . ?
Ni1 N14 C48 C49 -176.3(4) . . . . ?
C52 N14 C48 C47 177.9(4) . . . . ?
Ni1 N14 C48 C47 2.3(5) . . . . ?
N13 C47 C48 N14 -2.7(6) . . . . ?
C46 C47 C48 N14 178.1(4) . . . . ?
N13 C47 C48 C49 175.9(4) . . . . ?
C46 C47 C48 C49 -3.3(7) . . . . ?
N14 C48 C49 C50 2.2(8) . . . . ?
C47 C48 C49 C50 -176.3(5) . . . . ?
C48 C49 C50 C51 -1.9(9) . . . . ?
C49 C50 C51 C52 0.1(10) . . . . ?
C48 N14 C52 C51 -1.1(8) . . . . ?
Ni1 N14 C52 C51 173.8(4) . . . . ?
C50 C51 C52 N14 1.4(10) . . . . ?
